data_7056653
loop_
_publ_author_name
'Feyisa Bogale, Raji'
'Chen, Yanzhen'
'Ye, Junwei'
'Zhang, Siqi'
'Li, Yiwen'
'Liu, Xigang'
'Zheng, Ting'
'Rauf, Abdul'
'Ning, Guiling'

_publ_section_title
;
 A terbium(iii)-based coordination polymer for selective and sensitive
 sensing of nitroaromatics and ferric ion: synthesis, crystal structure
 and photoluminescence properties
;
_journal_name_full 'New J. Chem.'
_journal_paper_doi 10.1039/C7NJ02492D
_journal_year 2017
_chemical_formula_sum 'C15 H25 N2 O16 Tb'
_chemical_formula_weight 648.30
_chemical_name_systematic
; 
 ? 
;
_space_group_IT_number 14
_symmetry_cell_setting monoclinic
_symmetry_space_group_name_Hall '-P 2ybc'
_symmetry_space_group_name_H-M 'P 1 21/c 1'
_atom_sites_solution_hydrogens geom
_atom_sites_solution_primary direct
_atom_sites_solution_secondary difmap
_audit_creation_method SHELXL-97
_audit_update_record
;
2016-12-23 deposited with the CCDC.
2017-09-19 downloaded from the CCDC.
;
_cell_angle_alpha 90.00
_cell_angle_beta 120.987(3)
_cell_angle_gamma 90.00
_cell_formula_units_Z 4
_cell_length_a 13.0587(7)
_cell_length_b 11.2253(6)
_cell_length_c 17.2297(8)
_cell_measurement_reflns_used 5823
_cell_measurement_temperature 296(2)
_cell_measurement_theta_max 29.15
_cell_measurement_theta_min 1.82
_cell_volume 2165.2(2)
_computing_cell_refinement PROCESS-AUTO
_computing_data_collection PROCESS-AUTO
_computing_data_reduction PROCESS-AUTO
_computing_molecular_graphics 'SHELXL-97 (Sheldrick, 1997)'
_computing_publication_material 'SHELXL-97 (Sheldrick, 1997)'
_computing_structure_refinement 'SHELXL-97 (Sheldrick, 1997)'
_computing_structure_solution 'SHELXS-97 (Sheldrick, 1990)'
_diffrn_ambient_temperature 296(2)
_diffrn_detector_area_resol_mean 'Bruker SMART CCD area'
_diffrn_measured_fraction_theta_full 0.997
_diffrn_measured_fraction_theta_max 0.997
_diffrn_measurement_device_type 'CCD area detector'
_diffrn_measurement_method '\f and \w scans'
_diffrn_radiation_monochromator graphite
_diffrn_radiation_source 'fine-focus sealed tube'
_diffrn_radiation_type MoK\a
_diffrn_radiation_wavelength 0.71073
_diffrn_reflns_av_R_equivalents 0.0234
_diffrn_reflns_av_sigmaI/netI 0.0274
_diffrn_reflns_limit_h_max 17
_diffrn_reflns_limit_h_min -17
_diffrn_reflns_limit_k_max 15
_diffrn_reflns_limit_k_min -11
_diffrn_reflns_limit_l_max 23
_diffrn_reflns_limit_l_min -18
_diffrn_reflns_number 18008
_diffrn_reflns_theta_full 29.15
_diffrn_reflns_theta_max 29.15
_diffrn_reflns_theta_min 1.82
_diffrn_standards_decay_% none'
_diffrn_standards_interval_count none
_diffrn_standards_interval_time none
_diffrn_standards_number none
_exptl_absorpt_coefficient_mu 3.353
_exptl_absorpt_correction_T_max 0.5258
_exptl_absorpt_correction_T_min 0.4760
_exptl_absorpt_correction_type empirical
_exptl_absorpt_process_details 'Higashi (1995)'
_exptl_crystal_colour yellow
_exptl_crystal_density_diffrn 1.989
_exptl_crystal_density_meas ?
_exptl_crystal_density_method 'not measured'
_exptl_crystal_description block
_exptl_crystal_F_000 1288
_exptl_crystal_size_max 0.26
_exptl_crystal_size_mid 0.23
_exptl_crystal_size_min 0.22
_refine_diff_density_max 1.099
_refine_diff_density_min -0.963
_refine_diff_density_rms 0.106
_refine_ls_extinction_coef 0
_refine_ls_extinction_method none
_refine_ls_goodness_of_fit_ref 1.039
_refine_ls_hydrogen_treatment constr
_refine_ls_matrix_type full
_refine_ls_number_parameters 307
_refine_ls_number_reflns 5823
_refine_ls_number_restraints 0
_refine_ls_restrained_S_all 1.039
_refine_ls_R_factor_all 0.0336
_refine_ls_R_factor_gt 0.0255
_refine_ls_shift/su_max 0.002
_refine_ls_shift/su_mean 0.000
_refine_ls_structure_factor_coef Fsqd
_refine_ls_weighting_details 'calc w=1/[\s^2^(Fo^2^)+(0.0303P)^2^+2.5273P] where P=(Fo^2^+2Fc^2^)/3'
_refine_ls_weighting_scheme calc
_refine_ls_wR_factor_gt 0.0631
_refine_ls_wR_factor_ref 0.0690
_reflns_number_gt 4863
_reflns_number_total 5823
_reflns_threshold_expression >2sigma(I)
_cod_data_source_file c7nj02492d2.cif
_cod_data_source_block DUT-102
_cod_depositor_comments
;
The following automatic conversions were performed:

'_symmetry_cell_setting' value 'Monoclinic' changed to 'monoclinic'
according to
/home/data/users/saulius/crontab/automatic-downloads/rss-feeds/RSC/lib/dictionaries/cif_core.dic
dictionary named 'cif_core.dic' version 2.4.2 from 2011-04-26.

'_exptl_crystal_density_meas' value 'not measured' was changed to '?'
- the value is perceived as not measured.

Automatic conversion script
Id: cif_fix_values 4973 2017-02-22 13:04:09Z antanas 
;
_cod_original_cell_volume 2165.21(19)
_cod_original_sg_symbol_H-M P2(1)/c
_cod_database_code 7056653

loop_
_symmetry_equiv_pos_as_xyz
'x, y, z'
'-x, y+1/2, -z+1/2'
'-x, -y, -z'
'x, -y-1/2, z-1/2'

loop_
_atom_site_label
_atom_site_type_symbol
_atom_site_fract_x
_atom_site_fract_y
_atom_site_fract_z
_atom_site_U_iso_or_equiv
_atom_site_adp_type
_atom_site_occupancy
_atom_site_symmetry_multiplicity
_atom_site_calc_flag
_atom_site_refinement_flags
Tb1 Tb 0.243849(10) 0.881094(10) 0.751456(7) 0.01739(5) Uani 1 1 d .
O1 O 0.38090(18) 0.71313(18) 0.81110(13) 0.0265(4) Uani 1 1 d .
O2 O 0.29161(17) 0.74940(17) 0.88686(13) 0.0229(4) Uani 1 1 d .
O3 O 0.5274(2) 0.82473(18) 1.03809(15) 0.0344(5) Uani 1 1 d .
O4 O 0.5561(4) 0.7383(2) 1.16102(18) 0.0811(12) Uani 1 1 d .
O5 O 0.20209(17) 0.75268(17) 0.61745(13) 0.0232(4) Uani 1 1 d .
O6 O 0.10947(18) 0.71120(18) 0.68970(13) 0.0258(4) Uani 1 1 d .
O7 O -0.03484(19) 0.82365(17) 0.46192(14) 0.0266(4) Uani 1 1 d .
O8 O -0.0352(2) 0.74203(19) 0.34481(15) 0.0395(6) Uani 1 1 d .
O9 O 0.3816(2) 0.9273(2) 0.70298(14) 0.0321(5) Uani 1 1 d .
H9A H 0.4294 0.9773 0.7371 0.038 Uiso 1 1 d R
H9B H 0.4446 0.8956 0.7595 0.038 Uiso 1 1 d R
O10 O 0.40880(19) 0.95955(18) 0.88479(13) 0.0318(5) Uani 1 1 d .
H10A H 0.3998 1.0313 0.8878 0.038 Uiso 1 1 d R
H10B H 0.4520 0.9207 0.9104 0.038 Uiso 1 1 d R
O11 O 0.10737(19) 0.91577(19) 0.80248(14) 0.0294(5) Uani 1 1 d .
H11A H 0.0549 0.9617 0.7676 0.035 Uiso 1 1 d R
H11B H 0.0478 0.8843 0.7947 0.035 Uiso 1 1 d R
O12 O 0.23703(19) 1.1010(2) 0.75187(13) 0.0363(6) Uani 1 1 d .
H12A H 0.1681 1.1237 0.7186 0.044 Uiso 1 1 d R
H12B H 0.2928 1.1432 0.7881 0.044 Uiso 1 1 d R
O13 O 0.0783(2) 0.95746(18) 0.61474(13) 0.0319(5) Uani 1 1 d .
H13A H 0.0906 1.0274 0.6085 0.038 Uiso 1 1 d R
H13B H 0.0221 0.9733 0.6247 0.038 Uiso 1 1 d R
C1 C 0.5301(3) 0.7352(3) 1.0811(2) 0.0313(7) Uani 1 1 d .
C2 C 0.5093(3) 0.6142(2) 1.03671(18) 0.0200(5) Uani 1 1 d .
C3 C 0.4406(2) 0.5961(2) 0.94309(18) 0.0179(5) Uani 1 1 d .
C4 C 0.4324(2) 0.4831(2) 0.90794(18) 0.0211(5) Uani 1 1 d .
H4 H 0.3866 0.4720 0.8456 0.025 Uiso 1 1 calc R
C5 C 0.3677(2) 0.6929(2) 0.87735(17) 0.0183(5) Uani 1 1 d .
C6 C 0.0619(2) 0.4825(2) 0.59195(18) 0.0197(5) Uani 1 1 d .
H6 H 0.1040 0.4711 0.6543 0.024 Uiso 1 1 calc R
C7 C 0.0567(2) 0.5961(2) 0.55791(18) 0.0174(5) Uani 1 1 d .
C8 C -0.0060(2) 0.6144(2) 0.46446(18) 0.0175(5) Uani 1 1 d .
C9 C -0.0247(2) 0.7363(2) 0.42132(19) 0.0213(5) Uani 1 1 d .
C10 C 0.1261(2) 0.6933(2) 0.62458(18) 0.0185(5) Uani 1 1 d .
N1 N 0.7275(3) 0.5108(3) 0.4895(2) 0.0521(8) Uani 1 1 d .
H1A H 0.6858 0.4752 0.4383 0.063 Uiso 1 1 d R
H1B H 0.7627 0.4701 0.5388 0.063 Uiso 1 1 d R
N2 N 0.7557(3) 0.8720(3) 0.5002(3) 0.0550(9) Uani 1 1 d .
H2B H 0.7599 0.9485 0.5024 0.066 Uiso 1 1 d R
C11 C 0.8118(4) 0.8088(4) 0.5760(3) 0.0550(10) Uani 1 1 d .
H11 H 0.8566 0.8479 0.6311 0.066 Uiso 1 1 calc R
C12 C 0.8051(3) 0.6878(4) 0.5745(3) 0.0461(9) Uani 1 1 d .
H12 H 0.8455 0.6448 0.6281 0.055 Uiso 1 1 calc R
C13 C 0.7378(3) 0.6289(3) 0.4925(3) 0.0386(8) Uani 1 1 d .
C14 C 0.6813(4) 0.6980(4) 0.4131(3) 0.0501(10) Uani 1 1 d .
H14 H 0.6373 0.6620 0.3566 0.060 Uiso 1 1 calc R
C15 C 0.6923(4) 0.8172(4) 0.4207(3) 0.0574(11) Uani 1 1 d .
H15 H 0.6542 0.8631 0.3683 0.069 Uiso 1 1 calc R
O14 O 0.4431(2) 0.5862(2) 0.70161(17) 0.0442(6) Uani 1 1 d .
H14A H 0.4789 0.6400 0.6869 0.053 Uiso 1 1 d R
H14B H 0.4107 0.6133 0.7213 0.053 Uiso 1 1 d R
O15 O 0.9278(2) 0.0586(2) 0.70450(16) 0.0445(6) Uani 1 1 d .
O16 O 0.7621(3) 0.1201(2) 0.5002(2) 0.0635(9) Uani 1 1 d .
H15A H 0.9298 0.0903 0.6596 0.076 Uiso 1 1 d R
H15B H 0.9107 0.1026 0.7368 0.076 Uiso 1 1 d R
H16A H 0.7396 0.1656 0.5285 0.076 Uiso 1 1 d R
H16B H 0.8334 0.1257 0.5059 0.076 Uiso 1 1 d R

loop_
_atom_site_aniso_label
_atom_site_aniso_U_11
_atom_site_aniso_U_22
_atom_site_aniso_U_33
_atom_site_aniso_U_23
_atom_site_aniso_U_13
_atom_site_aniso_U_12
Tb1 0.02092(7) 0.01109(7) 0.01631(7) -0.00020(5) 0.00684(6) -0.00028(5)
O1 0.0349(11) 0.0232(10) 0.0250(10) 0.0072(8) 0.0179(9) 0.0081(9)
O2 0.0252(9) 0.0186(10) 0.0241(10) 0.0029(8) 0.0120(8) 0.0047(8)
O3 0.0444(13) 0.0140(10) 0.0323(12) -0.0015(9) 0.0108(11) -0.0032(9)
O4 0.180(4) 0.0226(14) 0.0309(15) -0.0006(11) 0.047(2) 0.0176(18)
O5 0.0266(10) 0.0182(10) 0.0230(10) -0.0019(8) 0.0116(8) -0.0056(8)
O6 0.0346(11) 0.0214(10) 0.0231(10) -0.0064(8) 0.0162(9) -0.0093(8)
O7 0.0367(11) 0.0136(9) 0.0254(11) -0.0007(8) 0.0130(9) 0.0026(8)
O8 0.0742(17) 0.0204(11) 0.0316(12) 0.0040(9) 0.0326(13) 0.0027(11)
O9 0.0376(12) 0.0318(12) 0.0280(11) -0.0073(10) 0.0177(10) -0.0125(10)
O10 0.0384(12) 0.0155(10) 0.0218(11) 0.0005(8) 0.0015(9) -0.0016(9)
O11 0.0303(11) 0.0251(11) 0.0352(12) 0.0050(9) 0.0187(10) 0.0083(9)
O12 0.0369(13) 0.0172(10) 0.0340(13) -0.0020(9) 0.0036(11) -0.0009(8)
O13 0.0411(12) 0.0196(10) 0.0231(11) 0.0034(9) 0.0080(10) 0.0045(9)
C1 0.0463(18) 0.0129(14) 0.0203(15) -0.0019(11) 0.0069(14) 0.0056(12)
C2 0.0278(13) 0.0122(12) 0.0175(13) 0.0002(10) 0.0100(11) 0.0030(10)
C3 0.0218(12) 0.0132(12) 0.0163(12) 0.0022(10) 0.0082(11) 0.0027(10)
C4 0.0287(13) 0.0143(12) 0.0154(13) 0.0008(10) 0.0080(11) 0.0027(10)
C5 0.0198(12) 0.0110(12) 0.0171(12) -0.0006(10) 0.0045(10) -0.0003(9)
C6 0.0253(13) 0.0154(12) 0.0151(12) -0.0011(10) 0.0081(11) -0.0009(10)
C7 0.0208(12) 0.0129(12) 0.0167(12) -0.0017(10) 0.0084(10) -0.0012(9)
C8 0.0217(12) 0.0123(12) 0.0171(12) -0.0001(10) 0.0090(10) -0.0005(9)
C9 0.0271(13) 0.0122(12) 0.0215(14) 0.0016(10) 0.0103(12) -0.0011(10)
C10 0.0228(12) 0.0106(11) 0.0180(13) 0.0005(10) 0.0075(11) -0.0004(10)
N1 0.057(2) 0.046(2) 0.056(2) 0.0080(16) 0.0315(18) 0.0058(16)
N2 0.053(2) 0.040(2) 0.087(3) 0.0054(19) 0.047(2) 0.0014(16)
C11 0.048(2) 0.061(3) 0.059(3) -0.007(2) 0.030(2) -0.002(2)
C12 0.044(2) 0.053(2) 0.039(2) 0.0077(18) 0.0197(18) 0.0034(18)
C13 0.0335(17) 0.043(2) 0.048(2) 0.0071(17) 0.0268(17) 0.0041(15)
C14 0.047(2) 0.054(3) 0.043(2) 0.0114(19) 0.0182(18) 0.0016(19)
C15 0.053(2) 0.056(3) 0.060(3) 0.021(2) 0.027(2) 0.008(2)
O14 0.0491(15) 0.0425(14) 0.0529(16) 0.0044(12) 0.0347(13) 0.0166(12)
O15 0.0599(16) 0.0419(15) 0.0397(14) 0.0083(12) 0.0313(13) 0.0241(13)
O16 0.103(2) 0.0448(16) 0.092(2) -0.0153(15) 0.085(2) -0.0183(15)

loop_
_atom_type_symbol
_atom_type_description
_atom_type_scat_dispersion_real
_atom_type_scat_dispersion_imag
_atom_type_scat_source
C C 0.0033 0.0016 'International Tables Vol C Tables 4.2.6.8 and 6.1.1.4'
H H 0.0000 0.0000 'International Tables Vol C Tables 4.2.6.8 and 6.1.1.4'
N N 0.0061 0.0033 'International Tables Vol C Tables 4.2.6.8 and 6.1.1.4'
O O 0.0106 0.0060 'International Tables Vol C Tables 4.2.6.8 and 6.1.1.4'
Tb Tb -0.1723 4.1537 'International Tables Vol C Tables 4.2.6.8 and 6.1.1.4'

loop_
_geom_angle_atom_site_label_1
_geom_angle_atom_site_label_2
_geom_angle_atom_site_label_3
_geom_angle
_geom_angle_site_symmetry_1
_geom_angle_site_symmetry_3
O10 Tb1 O13 137.12(8) . .
O10 Tb1 O11 93.48(8) . .
O13 Tb1 O11 80.59(8) . .
O10 Tb1 O9 77.67(8) . .
O13 Tb1 O9 92.26(8) . .
O11 Tb1 O9 158.13(9) . .
O10 Tb1 O1 76.96(7) . .
O13 Tb1 O1 142.14(7) . .
O11 Tb1 O1 119.76(7) . .
O9 Tb1 O1 78.12(7) . .
O10 Tb1 O6 143.81(7) . .
O13 Tb1 O6 76.55(7) . .
O11 Tb1 O6 77.42(7) . .
O9 Tb1 O6 121.22(7) . .
O1 Tb1 O6 77.61(8) . .
O10 Tb1 O12 68.98(7) . .
O13 Tb1 O12 68.21(7) . .
O11 Tb1 O12 78.55(7) . .
O9 Tb1 O12 79.61(8) . .
O1 Tb1 O12 142.46(7) . .
O6 Tb1 O12 139.92(7) . .
O10 Tb1 O5 139.32(7) . .
O13 Tb1 O5 69.19(7) . .
O11 Tb1 O5 125.23(7) . .
O9 Tb1 O5 69.72(7) . .
O1 Tb1 O5 73.15(7) . .
O6 Tb1 O5 52.19(6) . .
O12 Tb1 O5 125.48(6) . .
O10 Tb1 O2 69.90(7) . .
O13 Tb1 O2 141.21(7) . .
O11 Tb1 O2 68.65(6) . .
O9 Tb1 O2 124.71(7) . .
O1 Tb1 O2 52.04(6) . .
O6 Tb1 O2 74.21(6) . .
O12 Tb1 O2 124.62(6) . .
O5 Tb1 O2 109.89(7) . .
O10 Tb1 H9B 61.9 . .
O13 Tb1 H9B 114.4 . .
O11 Tb1 H9B 155.1 . .
O9 Tb1 H9B 22.1 . .
O1 Tb1 H9B 61.1 . .
O6 Tb1 H9B 124.2 . .
O12 Tb1 H9B 88.5 . .
O5 Tb1 H9B 79.6 . .
O2 Tb1 H9B 103.1 . .
C5 O1 Tb1 96.20(16) . .
C5 O2 Tb1 90.60(15) . .
C10 O5 Tb1 91.34(16) . .
C10 O6 Tb1 95.63(16) . .
Tb1 O9 H9A 109.3 . .
Tb1 O9 H9B 88.4 . .
H9A O9 H9B 65.7 . .
Tb1 O10 H10A 109.8 . .
Tb1 O10 H10B 115.8 . .
H10A O10 H10B 134.4 . .
Tb1 O11 H11A 109.5 . .
Tb1 O11 H11B 135.3 . .
H11A O11 H11B 77.4 . .
Tb1 O12 H12A 109.7 . .
Tb1 O12 H12B 124.0 . .
H12A O12 H12B 125.1 . .
Tb1 O13 H13A 109.4 . .
Tb1 O13 H13B 108.1 . .
H13A O13 H13B 94.3 . .
O3 C1 O4 123.4(3) . .
O3 C1 C2 119.0(3) . .
O4 C1 C2 117.5(3) . .
C4 C2 C3 118.5(2) 3_667 .
C4 C2 C1 117.8(2) 3_667 .
C3 C2 C1 123.7(2) . .
C4 C3 C2 119.7(2) . .
C4 C3 C5 117.1(2) . .
C2 C3 C5 123.0(2) . .
C3 C4 C2 121.8(2) . 3_667
C3 C4 H4 119.1 . .
C2 C4 H4 119.1 3_667 .
O2 C5 O1 120.9(2) . .
O2 C5 C3 120.2(2) . .
O1 C5 C3 118.9(2) . .
C8 C6 C7 121.9(2) 3_566 .
C8 C6 H6 119.0 3_566 .
C7 C6 H6 119.0 . .
C6 C7 C8 119.6(2) . .
C6 C7 C10 117.6(2) . .
C8 C7 C10 122.7(2) . .
C6 C8 C7 118.5(2) 3_566 .
C6 C8 C9 118.0(2) 3_566 .
C7 C8 C9 123.3(2) . .
O7 C9 O8 124.1(3) . .
O7 C9 C8 118.0(2) . .
O8 C9 C8 117.7(2) . .
O5 C10 O6 120.6(2) . .
O5 C10 C7 120.5(2) . .
O6 C10 C7 118.8(2) . .
C13 N1 H1A 120.0 . .
C13 N1 H1B 120.0 . .
H1A N1 H1B 120.0 . .
C11 N2 C15 120.0(4) . .
C11 N2 H2B 120.0 . .
C15 N2 H2B 119.9 . .
N2 C11 C12 121.2(4) . .
N2 C11 H11 119.4 . .
C12 C11 H11 119.4 . .
C11 C12 C13 119.7(4) . .
C11 C12 H12 120.1 . .
C13 C12 H12 120.1 . .
N1 C13 C12 120.8(4) . .
N1 C13 C14 121.3(4) . .
C12 C13 C14 117.9(4) . .
C15 C14 C13 118.5(4) . .
C15 C14 H14 120.7 . .
C13 C14 H14 120.7 . .
N2 C15 C14 122.6(4) . .
N2 C15 H15 118.7 . .
C14 C15 H15 118.7 . .
H14A O14 H14B 111.6 . .
H15A O15 H15B 118.9 . .
H16A O16 H16B 122.9 . .

loop_
_geom_bond_atom_site_label_1
_geom_bond_atom_site_label_2
_geom_bond_distance
_geom_bond_site_symmetry_2
Tb1 O10 2.366(2) .
Tb1 O13 2.391(2) .
Tb1 O11 2.390(2) .
Tb1 O9 2.397(2) .
Tb1 O1 2.4332(19) .
Tb1 O6 2.4343(19) .
Tb1 O12 2.470(2) .
Tb1 O5 2.5317(19) .
Tb1 O2 2.5532(19) .
Tb1 H9B 2.5577 .
O1 C5 1.260(3) .
O2 C5 1.258(3) .
O3 C1 1.238(4) .
O4 C1 1.238(4) .
O5 C10 1.253(3) .
O6 C10 1.264(3) .
O7 C9 1.251(3) .
O8 C9 1.254(3) .
O9 H9A 0.8200 .
O9 H9B 0.9628 .
O10 H10A 0.8200 .
O10 H10B 0.6679 .
O11 H11A 0.8200 .
O11 H11B 0.8006 .
O12 H12A 0.8199 .
O12 H12B 0.8227 .
O13 H13A 0.8199 .
O13 H13B 0.8543 .
C1 C2 1.514(4) .
C2 C4 1.391(4) 3_667
C2 C3 1.399(4) .
C3 C4 1.386(4) .
C3 C5 1.504(4) .
C4 C2 1.391(4) 3_667
C4 H4 0.9300 .
C6 C8 1.389(4) 3_566
C6 C7 1.391(4) .
C6 H6 0.9300 .
C7 C8 1.396(4) .
C7 C10 1.503(4) .
C8 C6 1.389(4) 3_566
C8 C9 1.515(4) .
N1 C13 1.331(5) .
N1 H1A 0.8600 .
N1 H1B 0.8600 .
N2 C11 1.326(6) .
N2 C15 1.333(6) .
N2 H2B 0.8600 .
C11 C12 1.360(6) .
C11 H11 0.9300 .
C12 C13 1.388(6) .
C12 H12 0.9300 .
C13 C14 1.406(5) .
C14 C15 1.345(6) .
C14 H14 0.9300 .
C15 H15 0.9300 .
O14 H14A 0.8777 .
O14 H14B 0.7303 .
O15 H15A 0.8633 .
O15 H15B 0.8547 .
O16 H16A 0.8553 .
O16 H16B 0.8867 .
